data_7115907
loop_
_publ_author_name
'Ivan Burneo'
'Kyriakos C. Stylianou'
'Inhar Imaz'
'Daniel Maspoch'

_publ_section_title
;
 The influence of the enantiomeric ratio of an organic ligand on the
 structure and chirality of metal-organic frameworks
;
_journal_name_full Chem.Commun.
_journal_page_first 13829
_journal_paper_doi 10.1039/C4cc06190J
_journal_volume 50
_journal_year 2014
_chemical_formula_moiety '(C21 H15 Cu3 N3 O19), O7.5'
_chemical_formula_sum 'C21 H15 Cu3 N3 O26.5'
_chemical_formula_weight 924.01
_chemical_name_systematic
;
 ?
;
_space_group_crystal_system orthorhombic
_space_group_IT_number 52
_space_group_name_Hall '-P 2ab 2c'
_space_group_name_H-M_alt 'P c n n'
_symmetry_space_group_name_Hall '-P 2ab 2c'
_symmetry_space_group_name_H-M 'P c n n'
_atom_sites_solution_hydrogens difmap
_audit_creation_method SHELXL-2013
_cell_angle_alpha 90
_cell_angle_beta 90
_cell_angle_gamma 90
_cell_formula_units_Z 8
_cell_length_a 17.530(3)
_cell_length_b 20.037(3)
_cell_length_c 21.050(3)
_cell_measurement_temperature 293(2)
_cell_volume 7394(2)
_computing_structure_refinement 'SHELXL-2013 (Sheldrick, 2013)'
_diffrn_ambient_temperature 293(2)
_diffrn_measured_fraction_theta_full 0.982
_diffrn_measured_fraction_theta_max 0.980
_diffrn_radiation_type MoK\a
_diffrn_radiation_wavelength 0.71073
_diffrn_reflns_av_R_equivalents 0.0241
_diffrn_reflns_av_unetI/netI 0.0272
_diffrn_reflns_Laue_measured_fraction_full 0.982
_diffrn_reflns_Laue_measured_fraction_max 0.980
_diffrn_reflns_limit_h_max 21
_diffrn_reflns_limit_h_min -17
_diffrn_reflns_limit_k_max 23
_diffrn_reflns_limit_k_min -24
_diffrn_reflns_limit_l_max 24
_diffrn_reflns_limit_l_min -26
_diffrn_reflns_number 19582
_diffrn_reflns_point_group_measured_fraction_full 0.982
_diffrn_reflns_point_group_measured_fraction_max 0.980
_diffrn_reflns_theta_full 25.242
_diffrn_reflns_theta_max 26.370
_diffrn_reflns_theta_min 2.475
_exptl_absorpt_coefficient_mu 1.808
_exptl_absorpt_correction_T_max 0.97
_exptl_absorpt_correction_T_min 0.65
_exptl_absorpt_correction_type empirical
_exptl_absorpt_process_details SADABS
_exptl_crystal_colour blue
_exptl_crystal_density_diffrn 1.660
_exptl_crystal_description prism
_exptl_crystal_F_000 3374
_exptl_crystal_size_max 0.56
_exptl_crystal_size_mid 0.34
_exptl_crystal_size_min 0.22
_refine_diff_density_max 1.681
_refine_diff_density_min -0.795
_refine_diff_density_rms 0.143
_refine_ls_extinction_method none
_refine_ls_goodness_of_fit_ref 1.048
_refine_ls_hydrogen_treatment noref
_refine_ls_matrix_type full
_refine_ls_number_parameters 473
_refine_ls_number_reflns 7428
_refine_ls_number_restraints 0
_refine_ls_restrained_S_all 1.048
_refine_ls_R_factor_all 0.0716
_refine_ls_R_factor_gt 0.0659
_refine_ls_shift/su_max 0.001
_refine_ls_shift/su_mean 0.000
_refine_ls_structure_factor_coef Fsqd
_refine_ls_weighting_details
;
 w=1/[\s^2^(Fo^2^)+(0.1388P)^2^+19.1879P]
 where P=(Fo^2^+2Fc^2^)/3
;
_refine_ls_weighting_scheme calc
_refine_ls_wR_factor_gt 0.2013
_refine_ls_wR_factor_ref 0.2084
_reflns_Friedel_coverage 0.000
_reflns_number_gt 6540
_reflns_number_total 7428
_reflns_threshold_expression 'I > 2\s(I)'
_cod_data_source_file c4cc06190j2.cif
_cod_data_source_block shelxl_b
_cod_original_cell_volume 7393.8
_cod_database_code 7115907
_shelx_space_group_comment
;
The symmetry employed for this shelxl refinement is uniquely defined
by the following loop, which should always be used as a source of
symmetry information in preference to the above space-group names.
They are only intended as comments.
;
_shelxl_version_number 2013-2

loop_
_space_group_symop_operation_xyz
'x, y, z'
'-x+1/2, -y+1/2, z'
'x, -y, -z+1/2'
'-x+1/2, y+1/2, -z+1/2'
'-x, -y, -z'
'x-1/2, y-1/2, -z'
'-x, y, z-1/2'
'x-1/2, -y-1/2, z-1/2'

loop_
_atom_site_label
_atom_site_type_symbol
_atom_site_fract_x
_atom_site_fract_y
_atom_site_fract_z
_atom_site_U_iso_or_equiv
_atom_site_adp_type
_atom_site_occupancy
_atom_site_site_symmetry_order
_atom_site_calc_flag
_atom_site_refinement_flags_posn
_atom_site_refinement_flags_adp
_atom_site_refinement_flags_occupancy
Cu1 Cu 0.13370(3) 0.58833(3) 0.04910(2) 0.02505(18) Uani 1 1 d . . .
Cu2 Cu -0.02299(3) 0.66596(3) 0.06968(2) 0.02853(19) Uani 1 1 d . . .
O9 O 0.11256(19) 0.43425(18) -0.10870(16) 0.0351(7) Uani 1 1 d . . .
O2 O 0.30639(19) 0.82026(17) -0.02280(16) 0.0330(7) Uani 1 1 d . . .
O1 O 0.4334(3) 0.6984(4) -0.1450(2) 0.088(2) Uani 1 1 d . . .
O7 O 0.07029(18) 0.56458(15) -0.02492(14) 0.0260(6) Uani 1 1 d . . .
O1W O -0.0327(2) 0.70540(17) 0.15702(16) 0.0413(9) Uani 1 1 d . . .
O8 O -0.0345(2) 0.62929(18) -0.01511(15) 0.0365(8) Uani 1 1 d . . .
O11 O 0.3711(4) 0.6918(3) -0.3748(2) 0.093(2) Uani 1 1 d . . .
O3 O 0.3986(2) 0.81603(16) 0.04809(14) 0.0296(7) Uani 1 1 d . . .
O6 O 0.0580(2) 0.61316(19) -0.24621(15) 0.0385(8) Uani 1 1 d . . .
O10 O -0.01250(18) 0.41866(15) -0.10694(15) 0.0268(7) Uani 1 1 d . . .
N3 N 0.2851(2) 0.6144(2) -0.40297(18) 0.0341(9) Uani 1 1 d . . .
O13 O 0.1773(2) 0.49957(18) -0.55253(16) 0.0350(8) Uani 1 1 d . . .
O15 O 0.4013(2) 0.5633(2) -0.53592(18) 0.0490(10) Uani 1 1 d . . .
O5 O 0.4324(2) 0.5666(2) 0.07078(18) 0.0456(9) Uani 1 1 d . . .
O17 O 0.4122(2) 0.5415(2) -0.43176(16) 0.0395(8) Uani 1 1 d . . .
O4 O 0.4464(2) 0.59377(18) -0.03114(18) 0.0400(8) Uani 1 1 d . . .
C1 C 0.3102(3) 0.6695(3) -0.1827(2) 0.0439(14) Uani 1 1 d . . .
O3W O 0.1913(2) 0.6113(2) 0.12780(17) 0.0484(10) Uani 1 1 d . . .
C14 C -0.0217(3) 0.5673(2) -0.1085(2) 0.0281(9) Uani 1 1 d . . .
O12 O 0.2411(3) 0.4840(2) -0.4627(2) 0.0612(13) Uani 1 1 d . . .
N2 N 0.1033(2) 0.5570(2) -0.15998(18) 0.0295(8) Uani 1 1 d . . .
C2 C 0.2375(3) 0.6450(3) -0.1694(2) 0.0425(13) Uani 1 1 d . . .
C4 C 0.2131(3) 0.6326(3) -0.2819(2) 0.0361(11) Uani 1 1 d . . .
C11 C 0.3594(3) 0.7898(2) 0.0026(2) 0.0285(9) Uani 1 1 d . . .
N1 N 0.3384(2) 0.6976(2) -0.07409(17) 0.0271(8) Uani 1 1 d . . .
C18 C 0.3160(3) 0.6549(3) -0.3614(2) 0.0497(16) Uani 1 1 d . . .
C7 C 0.3659(3) 0.6909(3) -0.1318(2) 0.0458(14) Uani 1 1 d . . .
C21 C 0.2211(3) 0.5191(3) -0.5079(2) 0.0346(10) Uani 1 1 d . . .
C16 C 0.0471(3) 0.4544(2) -0.11774(18) 0.0264(9) Uani 1 1 d . . .
C3 C 0.1893(3) 0.6274(3) -0.2191(2) 0.0348(11) Uani 1 1 d . . .
C17 C 0.2874(3) 0.6528(3) -0.2948(2) 0.0417(13) Uani 1 1 d . . .
C6 C 0.3350(3) 0.6732(3) -0.2454(2) 0.0487(16) Uani 1 1 d . . .
C22 C 0.3801(3) 0.5675(3) -0.4785(2) 0.0367(11) Uani 1 1 d . . .
C12 C 0.1108(3) 0.5995(2) -0.2088(2) 0.0297(9) Uani 1 1 d . . .
C13 C 0.0318(3) 0.5235(2) -0.1470(2) 0.0264(9) Uani 1 1 d . . .
C19 C 0.3089(3) 0.6123(3) -0.4693(2) 0.0358(11) Uani 1 1 d . . .
C10 C 0.4235(3) 0.6040(3) 0.0236(2) 0.0323(10) Uani 1 1 d . . .
C8 C 0.3838(3) 0.7192(2) -0.0197(2) 0.0292(9) Uani 1 1 d . . .
C15 C 0.0079(3) 0.5885(2) -0.0439(2) 0.0260(9) Uani 1 1 d . . .
C20 C 0.2440(3) 0.5925(3) -0.5129(2) 0.0371(11) Uani 1 1 d . . .
C9 C 0.3784(3) 0.6694(2) 0.0352(2) 0.0318(10) Uani 1 1 d . . .
Cu3 Cu 0.49424(4) 0.51478(3) -0.56087(3) 0.0346(2) Uani 1 1 d . . .
O18 O 0.4907(3) 0.5567(3) -0.6565(2) 0.0725(15) Uani 1 1 d . . .
O2W O -0.0585(3) 0.7514(2) 0.03449(19) 0.0558(12) Uani 1 1 d . . .
O7W O -0.0754(4) 0.7833(4) -0.0869(3) 0.0923(19) Uani 1 1 d . . .
O4W O 0.3191(4) 0.5506(5) 0.1622(3) 0.113(3) Uani 1 1 d . . .
O6W O 0.2500 0.7500 0.1471(4) 0.101(3) Uani 1 2 d S T P
O5W O 0.2079(4) 0.4226(5) 0.1695(3) 0.114(3) Uani 1 1 d . . .
O8W O 0.1788(6) 0.2827(7) 0.1682(6) 0.176(5) Uani 1 1 d . . .
O9W O 0.1027(4) 0.5981(7) 0.2408(3) 0.173(5) Uani 1 1 d . . .
O10W O 0.1184(8) 0.7653(8) 0.2196(8) 0.223(6) Uiso 1 1 d . . .
O11W O 0.3491(8) 0.4166(7) 0.2118(7) 0.187(5) Uiso 1 1 d . . .
H14A H -0.0691 0.5433 -0.1025 0.034 Uiso 1 1 d . U .
H14B H -0.0329 0.6070 -0.1330 0.034 Uiso 1 1 d . U .
H2 H 0.2214 0.6404 -0.1276 0.051 Uiso 1 1 d . U .
H4 H 0.1785 0.6237 -0.3153 0.044 Uiso 1 1 d . U .
H1N H 0.2909 0.6888 -0.0680 0.032 Uiso 1 1 d . U .
H6 H 0.3834 0.6892 -0.2545 0.055 Uiso 1 1 d . U .
H19 H 0.3234 0.6578 -0.4812 0.043 Uiso 1 1 d . U .
H20A H 0.2585 0.6018 -0.5560 0.043 Uiso 1 1 d . U .
H20B H 0.1999 0.6198 -0.5026 0.043 Uiso 1 1 d . U .
H9A H 0.3254 0.6582 0.0422 0.039 Uiso 1 1 d . U .
H9B H 0.3978 0.6903 0.0734 0.039 Uiso 1 1 d . U .
H8 H 0.4389 0.7230 -0.0317 0.051 Uiso 1 1 d . U .
H2N H 0.1463 0.5445 -0.1328 0.053 Uiso 1 1 d . U .
H3N H 0.2588 0.5854 -0.3904 0.024 Uiso 1 1 d . U .
H13 H 0.0122 0.5129 -0.1862 0.050 Uiso 1 1 d . U .

loop_
_atom_site_aniso_label
_atom_site_aniso_U_11
_atom_site_aniso_U_22
_atom_site_aniso_U_33
_atom_site_aniso_U_23
_atom_site_aniso_U_13
_atom_site_aniso_U_12
Cu1 0.0266(3) 0.0292(3) 0.0194(3) -0.00242(19) 0.00383(19) 0.0026(2)
Cu2 0.0358(3) 0.0277(3) 0.0221(3) 0.00297(19) 0.0104(2) 0.0116(2)
O9 0.0286(17) 0.047(2) 0.0291(16) -0.0035(14) 0.0046(14) 0.0068(15)
O2 0.0316(17) 0.0355(17) 0.0320(16) -0.0013(13) -0.0097(14) -0.0007(14)
O1 0.042(2) 0.188(6) 0.035(2) -0.040(3) 0.0156(18) -0.064(3)
O7 0.0268(15) 0.0306(15) 0.0207(14) -0.0032(12) 0.0030(12) 0.0034(12)
O1W 0.062(2) 0.0336(18) 0.0288(17) 0.0014(14) 0.0143(16) 0.0134(17)
O8 0.0383(18) 0.045(2) 0.0261(16) 0.0003(14) 0.0040(14) 0.0183(16)
O11 0.113(4) 0.130(5) 0.035(2) -0.025(3) 0.028(3) -0.098(4)
O3 0.0357(18) 0.0286(16) 0.0246(15) -0.0002(12) -0.0119(13) -0.0007(13)
O6 0.0355(18) 0.061(2) 0.0196(14) 0.0044(15) -0.0021(13) -0.0201(17)
O10 0.0286(16) 0.0271(15) 0.0246(15) 0.0036(12) 0.0088(12) 0.0029(12)
N3 0.035(2) 0.046(2) 0.0211(17) -0.0064(16) 0.0090(16) -0.0160(18)
O13 0.0333(18) 0.0383(18) 0.0333(17) -0.0026(14) -0.0080(14) -0.0077(15)
O15 0.033(2) 0.086(3) 0.0279(17) -0.0084(18) 0.0042(15) 0.000(2)
O5 0.043(2) 0.052(2) 0.041(2) 0.0073(17) 0.0053(17) 0.0222(18)
O17 0.0306(18) 0.061(2) 0.0268(17) -0.0058(15) 0.0008(13) -0.0040(17)
O4 0.039(2) 0.043(2) 0.0381(19) 0.0004(15) 0.0041(16) 0.0087(16)
C1 0.037(3) 0.071(4) 0.024(2) -0.017(2) 0.007(2) -0.031(3)
O3W 0.052(2) 0.062(2) 0.0308(18) -0.0091(17) -0.0100(17) 0.010(2)
C14 0.026(2) 0.032(2) 0.026(2) 0.0019(17) 0.0006(17) -0.0002(17)
O12 0.065(3) 0.049(2) 0.070(3) 0.009(2) -0.035(3) -0.012(2)
N2 0.0217(17) 0.042(2) 0.0248(17) -0.0026(15) 0.0028(14) -0.0067(16)
C2 0.037(3) 0.072(3) 0.019(2) -0.013(2) 0.0091(19) -0.030(3)
C4 0.037(3) 0.050(3) 0.021(2) -0.0082(19) 0.0057(18) -0.025(2)
C11 0.032(2) 0.029(2) 0.025(2) 0.0025(17) -0.0026(17) -0.0055(18)
N1 0.0220(18) 0.036(2) 0.0227(17) -0.0052(15) -0.0027(14) -0.0088(15)
C18 0.047(3) 0.074(4) 0.028(2) -0.014(2) 0.013(2) -0.040(3)
C7 0.037(3) 0.073(4) 0.027(2) -0.018(2) 0.005(2) -0.029(3)
C21 0.025(2) 0.042(3) 0.037(2) -0.001(2) -0.0031(19) -0.0009(19)
C16 0.034(2) 0.030(2) 0.0150(17) -0.0031(15) 0.0075(16) 0.0008(18)
C3 0.033(2) 0.050(3) 0.022(2) -0.0095(19) 0.0086(18) -0.021(2)
C17 0.042(3) 0.060(3) 0.023(2) -0.014(2) 0.010(2) -0.031(3)
C6 0.039(3) 0.079(4) 0.028(2) -0.021(2) 0.014(2) -0.039(3)
C22 0.027(2) 0.055(3) 0.028(2) -0.010(2) 0.0048(19) -0.017(2)
C12 0.028(2) 0.043(3) 0.0175(19) -0.0035(17) 0.0031(17) -0.0130(19)
C13 0.026(2) 0.034(2) 0.0189(18) -0.0002(16) 0.0006(16) -0.0067(18)
C19 0.035(3) 0.051(3) 0.021(2) -0.0059(19) 0.0023(19) -0.014(2)
C10 0.025(2) 0.042(3) 0.030(2) -0.0045(19) 0.0003(18) -0.0009(19)
C8 0.025(2) 0.040(2) 0.023(2) -0.0026(18) -0.0027(17) -0.0051(18)
C15 0.029(2) 0.028(2) 0.021(2) 0.0031(16) 0.0041(17) 0.0036(17)
C20 0.040(3) 0.044(3) 0.028(2) -0.0029(19) -0.001(2) -0.009(2)
C9 0.033(2) 0.034(2) 0.029(2) 0.0008(18) 0.0013(18) 0.0006(19)
Cu3 0.0278(3) 0.0462(4) 0.0299(3) -0.0019(2) 0.0014(2) -0.0094(3)
O18 0.073(3) 0.114(4) 0.030(2) 0.008(2) -0.001(2) 0.006(3)
O2W 0.076(3) 0.051(2) 0.041(2) 0.0132(18) 0.021(2) 0.036(2)
O7W 0.081(4) 0.137(5) 0.059(3) 0.016(3) -0.012(3) 0.017(4)
O4W 0.071(4) 0.200(8) 0.068(4) 0.035(5) 0.011(3) 0.039(5)
O6W 0.125(8) 0.108(7) 0.069(5) 0.000 0.000 0.036(6)
O5W 0.091(5) 0.182(8) 0.070(4) 0.018(4) 0.014(4) 0.015(5)
O8W 0.119(7) 0.256(14) 0.154(9) -0.011(9) -0.017(7) 0.042(8)
O9W 0.066(4) 0.405(18) 0.048(3) 0.014(6) 0.003(3) 0.008(7)

loop_
_atom_type_symbol
_atom_type_description
_atom_type_scat_dispersion_real
_atom_type_scat_dispersion_imag
_atom_type_scat_source
C C 0.0033 0.0016 'International Tables Vol C Tables 4.2.6.8 and 6.1.1.4'
Cu Cu 0.3201 1.2651 'International Tables Vol C Tables 4.2.6.8 and 6.1.1.4'
N N 0.0061 0.0033 'International Tables Vol C Tables 4.2.6.8 and 6.1.1.4'
O O 0.0106 0.0060 'International Tables Vol C Tables 4.2.6.8 and 6.1.1.4'
H H 0.0000 0.0000 'International Tables Vol C Tables 4.2.6.8 and 6.1.1.4'

loop_
_geom_angle_atom_site_label_1
_geom_angle_atom_site_label_2
_geom_angle_atom_site_label_3
_geom_angle
_geom_angle_site_symmetry_1
_geom_angle_site_symmetry_3
O13 Cu1 O7 91.89(14) 3_564 .
O13 Cu1 O3W 88.76(16) 3_564 .
O7 Cu1 O3W 175.92(16) . .
O13 Cu1 O3 172.81(15) 3_564 2_565
O7 Cu1 O3 93.64(13) . 2_565
O3W Cu1 O3 86.05(16) . 2_565
O8 Cu2 O2W 87.14(17) . .
O8 Cu2 O10 94.20(14) . 5_565
O2W Cu2 O10 178.65(15) . 5_565
O8 Cu2 O1W 169.14(16) . .
O2W Cu2 O1W 88.60(16) . .
O10 Cu2 O1W 90.05(13) 5_565 .
O8 Cu2 O3 88.62(14) . 2_565
O2W Cu2 O3 95.24(17) . 2_565
O10 Cu2 O3 84.98(12) 5_565 2_565
O1W Cu2 O3 101.72(14) . 2_565
C15 O7 Cu1 130.4(3) . .
C15 O8 Cu2 128.7(3) . .
C11 O3 Cu1 104.3(3) . 2_565
C11 O3 Cu2 136.8(3) . 2_565
Cu1 O3 Cu2 96.79(13) 2_565 2_565
C16 O10 Cu2 107.0(3) . 5_565
C18 N3 C19 122.7(4) . .
C21 O13 Cu1 119.6(3) . 3_564
C22 O15 Cu3 122.0(4) . .
C10 O5 Cu3 118.6(3) . 3_564
C22 O17 Cu3 123.0(3) . 5_664
C10 O4 Cu3 126.4(3) . 7_656
C6 C1 C2 119.7(4) . .
C6 C1 C7 117.1(4) . .
C2 C1 C7 123.2(4) . .
C15 C14 C13 115.3(4) . .
C12 N2 C13 121.7(4) . .
C3 C2 C1 119.5(4) . .
C17 C4 C3 119.3(4) . .
O2 C11 O3 121.4(4) . .
O2 C11 C8 121.9(4) . .
O3 C11 C8 116.7(4) . .
C7 N1 C8 123.7(4) . .
O11 C18 N3 122.3(5) . .
O11 C18 C17 119.4(5) . .
N3 C18 C17 118.1(4) . .
O1 C7 N1 123.5(5) . .
O1 C7 C1 119.9(5) . .
N1 C7 C1 116.5(4) . .
O12 C21 O13 124.3(5) . .
O12 C21 C20 121.7(5) . .
O13 C21 C20 113.8(4) . .
O9 C16 O10 123.2(4) . .
O9 C16 C13 121.3(4) . .
O10 C16 C13 115.4(4) . .
C2 C3 C4 121.0(4) . .
C2 C3 C12 122.9(4) . .
C4 C3 C12 116.1(4) . .
C4 C17 C6 119.9(4) . .
C4 C17 C18 120.5(4) . .
C6 C17 C18 119.5(4) . .
C1 C6 C17 120.4(4) . .
O17 C22 O15 126.3(5) . .
O17 C22 C19 120.4(4) . .
O15 C22 C19 113.2(5) . .
O6 C12 N2 123.3(4) . .
O6 C12 C3 120.6(4) . .
N2 C12 C3 116.0(4) . .
N2 C13 C14 111.5(4) . .
N2 C13 C16 110.0(4) . .
C14 C13 C16 114.5(3) . .
N3 C19 C20 111.9(4) . .
N3 C19 C22 111.5(4) . .
C20 C19 C22 112.2(4) . .
O4 C10 O5 126.8(5) . .
O4 C10 C9 116.9(4) . .
O5 C10 C9 116.3(4) . .
N1 C8 C9 111.4(4) . .
N1 C8 C11 111.0(4) . .
C9 C8 C11 110.4(4) . .
O7 C15 O8 127.4(4) . .
O7 C15 C14 118.4(4) . .
O8 C15 C14 114.2(4) . .
C19 C20 C21 114.1(4) . .
C8 C9 C10 113.6(4) . .
O15 Cu3 O5 88.96(19) . 3_564
O15 Cu3 O4 87.45(18) . 7_655
O5 Cu3 O4 167.79(16) 3_564 7_655
O15 Cu3 O17 168.42(16) . 5_664
O5 Cu3 O17 88.67(18) 3_564 5_664
O4 Cu3 O17 92.52(16) 7_655 5_664
O15 Cu3 O18 91.84(19) . .
O5 Cu3 O18 101.8(2) 3_564 .
O4 Cu3 O18 89.9(2) 7_655 .
O17 Cu3 O18 99.74(18) 5_664 .
O15 Cu3 Cu3 85.13(12) . 5_664
O5 Cu3 Cu3 87.65(11) 3_564 5_664
O4 Cu3 Cu3 80.41(11) 7_655 5_664
O17 Cu3 Cu3 83.44(10) 5_664 5_664
O18 Cu3 Cu3 170.00(17) . 5_664

loop_
_geom_bond_atom_site_label_1
_geom_bond_atom_site_label_2
_geom_bond_distance
_geom_bond_site_symmetry_2
Cu1 O13 1.922(4) 3_564
Cu1 O7 1.972(3) .
Cu1 O3W 1.994(4) .
Cu1 O3 1.998(3) 2_565
Cu2 O8 1.941(3) .
Cu2 O2W 1.966(4) .
Cu2 O10 1.969(3) 5_565
Cu2 O1W 2.008(3) .
Cu2 O3 2.257(3) 2_565
O9 C16 1.230(6) .
O2 C11 1.233(6) .
O1 C7 1.225(7) .
O7 C15 1.258(6) .
O8 C15 1.261(6) .
O11 C18 1.248(6) .
O3 C11 1.291(5) .
O3 Cu1 1.998(3) 2_565
O3 Cu2 2.257(3) 2_565
O6 C12 1.246(6) .
O10 C16 1.288(5) .
O10 Cu2 1.969(3) 5_565
N3 C18 1.311(6) .
N3 C19 1.458(6) .
O13 C21 1.274(6) .
O13 Cu1 1.922(4) 3_564
O15 C22 1.267(6) .
O15 Cu3 1.968(4) .
O5 C10 1.254(6) .
O5 Cu3 1.970(4) 3_564
O17 C22 1.248(7) .
O17 Cu3 1.996(4) 5_664
O4 C10 1.237(6) .
O4 Cu3 1.994(4) 7_656
C1 C6 1.390(7) .
C1 C2 1.394(7) .
C1 C7 1.513(7) .
C14 C15 1.518(6) .
C14 C13 1.519(6) .
O12 C21 1.235(7) .
N2 C12 1.342(6) .
N2 C13 1.447(5) .
C2 C3 1.390(7) .
C4 C17 1.390(6) .
C4 C3 1.391(6) .
C11 C8 1.551(7) .
N1 C7 1.314(6) .
N1 C8 1.459(5) .
C18 C17 1.488(6) .
C21 C20 1.527(7) .
C16 C13 1.538(6) .
C3 C12 1.500(6) .
C17 C6 1.395(7) .
C22 C19 1.550(8) .
C19 C20 1.514(7) .
C10 C9 1.550(7) .
C8 C9 1.531(7) .
Cu3 O5 1.970(4) 3_564
Cu3 O4 1.994(4) 7_655
Cu3 O17 1.996(4) 5_664
Cu3 O18 2.182(5) .
Cu3 Cu3 2.6378(12) 5_664
